data_7044276
loop_
_publ_author_name
'Pitto-Barry, Ana\"is'
'Lupan, Alexandru'
'Zegke, Markus'
'Swift, Thomas'
'Attia, Amr A. A.'
'Lord, Rianne M.'
'Barry, Nicolas P. E.'

_publ_section_title
;
 Pseudo electron-deficient organometallics: limited reactivity towards
 electron-donating ligands
;
_journal_name_full 'Dalton Trans.'
_journal_paper_doi 10.1039/C7DT02827J
_journal_year 2017
_chemical_formula_moiety 'C32 H38 Rh2 S4'
_chemical_formula_sum 'C32 H38 Rh2 S4'
_chemical_formula_weight 756.68
_space_group_crystal_system triclinic
_space_group_IT_number 2
_space_group_name_Hall '-P 1'
_space_group_name_H-M_alt 'P -1'
_symmetry_space_group_name_Hall '-P 1'
_symmetry_space_group_name_H-M 'P -1'
_atom_sites_solution_hydrogens mixed
_atom_sites_solution_primary direct
_audit_creation_date 2017-08-29
_audit_creation_method
;
Olex2 1.2
(compiled 2017.08.10 svn.r3458 for OlexSys, GUI svn.r5381)
;
_audit_update_record
;
2017-08-29 deposited with the CCDC.
2017-09-01 downloaded from the CCDC.
;
_cell_angle_alpha 61.5440(10)
_cell_angle_beta 69.2960(10)
_cell_angle_gamma 79.238(2)
_cell_formula_units_Z 1
_cell_length_a 8.0369(3)
_cell_length_b 10.5256(3)
_cell_length_c 10.8572(4)
_cell_measurement_reflns_used 8661
_cell_measurement_temperature 170(2)
_cell_measurement_theta_max 66.44
_cell_measurement_theta_min 4.87
_cell_volume 755.15(5)
_computing_cell_refinement 'SAINT v8.34A (Bruker, 2013)'
_computing_data_collection 'Bruker SMART APEX2 (BRuker, 2012)'
_computing_data_reduction 'SAINT v8.34A (Bruker, 2013)'
_computing_molecular_graphics 'Olex2 (Dolomanov et al., 2009)'
_computing_publication_material 'Olex2 (Dolomanov et al., 2009)'
_computing_structure_refinement 'ShelXL (Sheldrick, 2015)'
_computing_structure_solution 'ShelXT (Sheldrick, 2015)'
_diffrn_ambient_temperature 170.0
_diffrn_measured_fraction_theta_full 0.966
_diffrn_measured_fraction_theta_max 0.966
_diffrn_measurement_device_type 'Bruker APEX-II CCD'
_diffrn_measurement_method '\f and \w scans'
_diffrn_radiation_type CuK\a
_diffrn_radiation_wavelength 1.54178
_diffrn_reflns_av_R_equivalents 0.0501
_diffrn_reflns_av_unetI/netI 0.0407
_diffrn_reflns_Laue_measured_fraction_full 0.966
_diffrn_reflns_Laue_measured_fraction_max 0.966
_diffrn_reflns_limit_h_max 7
_diffrn_reflns_limit_h_min -9
_diffrn_reflns_limit_k_max 12
_diffrn_reflns_limit_k_min -12
_diffrn_reflns_limit_l_max 12
_diffrn_reflns_limit_l_min -12
_diffrn_reflns_number 10493
_diffrn_reflns_point_group_measured_fraction_full 0.966
_diffrn_reflns_point_group_measured_fraction_max 0.966
_diffrn_reflns_theta_full 66.439
_diffrn_reflns_theta_max 66.439
_diffrn_reflns_theta_min 4.867
_diffrn_standards_number 0
_exptl_absorpt_coefficient_mu 11.571
_exptl_absorpt_correction_T_max 0.7528
_exptl_absorpt_correction_T_min 0.3299
_exptl_absorpt_correction_type multi-scan
_exptl_absorpt_process_details
'SADABS-2014/5 (Bruker,2014/5) was used for absorption correction. wR2(int) was 0.1125 before and 0.0652 after correction. The Ratio of minimum to maximum transmission is 0.4382. The \l/2 correction factor is 0.00150.'
_exptl_crystal_colour red
_exptl_crystal_colour_primary red
_exptl_crystal_density_diffrn 1.664
_exptl_crystal_description irregular
_exptl_crystal_F_000 384
_exptl_crystal_size_max 0.657
_exptl_crystal_size_mid 0.357
_exptl_crystal_size_min 0.186
_refine_diff_density_max 0.567
_refine_diff_density_min -1.384
_refine_diff_density_rms 0.158
_refine_ls_extinction_method none
_refine_ls_goodness_of_fit_ref 1.104
_refine_ls_hydrogen_treatment mixed
_refine_ls_matrix_type full
_refine_ls_number_parameters 237
_refine_ls_number_reflns 2562
_refine_ls_number_restraints 0
_refine_ls_restrained_S_all 1.104
_refine_ls_R_factor_all 0.0324
_refine_ls_R_factor_gt 0.0321
_refine_ls_shift/su_max 0.001
_refine_ls_shift/su_mean 0.000
_refine_ls_structure_factor_coef Fsqd
_refine_ls_weighting_details 'w=1/[\s^2^(Fo^2^)+(0.0475P)^2^+0.8980P] where P=(Fo^2^+2Fc^2^)/3'
_refine_ls_weighting_scheme calc
_refine_ls_wR_factor_gt 0.0811
_refine_ls_wR_factor_ref 0.0814
_reflns_Friedel_coverage 0.000
_reflns_number_gt 2526
_reflns_number_total 2562
_reflns_threshold_expression 'I > 2\s(I)'
_cod_data_source_file c7dt02827j2.cif
_cod_data_source_block compound3_0m
_cod_database_code 7044276
_shelx_shelxl_version_number 2014/7
_shelx_space_group_comment
;
The symmetry employed for this shelxl refinement is uniquely defined
by the following loop, which should always be used as a source of
symmetry information in preference to the above space-group names.
They are only intended as comments.
;
_shelx_estimated_absorpt_t_max 0.222
_shelx_estimated_absorpt_t_min 0.049
_olex2_refinement_description
;
1. Fixed Uiso
 At 1.5 times of:
  All C(H,H,H) groups
2.a Idealised Me refined as rotating group:
 C13(H13A,H13B,H13C)
;
_olex2_submission_special_instructions 'No special instructions were received'

loop_
_space_group_symop_operation_xyz
'x, y, z'
'-x, -y, -z'

loop_
_atom_site_label
_atom_site_type_symbol
_atom_site_fract_x
_atom_site_fract_y
_atom_site_fract_z
_atom_site_U_iso_or_equiv
_atom_site_adp_type
_atom_site_occupancy
_atom_site_site_symmetry_order
_atom_site_calc_flag
_atom_site_refinement_flags_posn
Rh1 Rh 0.43316(3) 0.40331(2) 0.43117(2) 0.00900(12) Uani 1 1 d .
S1 S 0.36707(11) 0.63657(8) 0.26332(9) 0.0160(2) Uani 1 1 d .
S2 S 0.69560(10) 0.50611(8) 0.38940(8) 0.01089(19) Uani 1 1 d .
C1 C 0.5790(4) 0.7094(3) 0.1565(4) 0.0149(7) Uani 1 1 d .
C2 C 0.7253(4) 0.6526(4) 0.2097(4) 0.0139(7) Uani 1 1 d .
C3 C 0.8926(5) 0.7119(4) 0.1242(4) 0.0205(8) Uani 1 1 d .
H3 H 0.989(5) 0.672(4) 0.156(4) 0.012(9) Uiso 1 1 d .
C4 C 0.9131(5) 0.8313(4) -0.0118(4) 0.0282(9) Uani 1 1 d .
H4 H 1.022(7) 0.868(6) -0.067(6) 0.037(13) Uiso 1 1 d .
C5 C 0.7683(6) 0.8901(4) -0.0639(4) 0.0282(9) Uani 1 1 d .
H5 H 0.780(6) 0.977(6) -0.152(5) 0.030(12) Uiso 1 1 d .
C6 C 0.6032(5) 0.8291(4) 0.0189(4) 0.0218(8) Uani 1 1 d .
H6 H 0.501(7) 0.871(6) -0.015(6) 0.040(14) Uiso 1 1 d .
C7 C 0.3163(4) 0.2973(4) 0.3477(4) 0.0155(7) Uani 1 1 d .
C8 C 0.2587(4) 0.2255(3) 0.5035(4) 0.0142(7) Uani 1 1 d .
C9 C 0.4154(5) 0.1647(3) 0.5535(4) 0.0150(7) Uani 1 1 d .
C10 C 0.5672(4) 0.2029(4) 0.4252(4) 0.0153(7) Uani 1 1 d .
C11 C 0.5083(4) 0.2888(4) 0.2974(4) 0.0137(7) Uani 1 1 d .
C12 C 0.1999(5) 0.3679(4) 0.2504(4) 0.0223(8) Uani 1 1 d .
H12A H 0.073(7) 0.388(5) 0.304(5) 0.034(12) Uiso 1 1 d .
H12B H 0.244(7) 0.456(7) 0.175(6) 0.044(14) Uiso 1 1 d .
H12C H 0.194(8) 0.301(7) 0.218(7) 0.059(17) Uiso 1 1 d .
C13 C 0.0701(5) 0.2053(4) 0.6013(4) 0.0221(8) Uani 1 1 d .
H13A H 0.0652 0.1933 0.6977 0.033 Uiso 1 1 calc GR
H13B H 0.0235 0.1190 0.6133 0.033 Uiso 1 1 calc GR
H13C H -0.0021 0.2902 0.5569 0.033 Uiso 1 1 calc GR
C14 C 0.4171(6) 0.0680(4) 0.7069(4) 0.0238(8) Uani 1 1 d .
H14A H 0.422(8) -0.036(8) 0.729(7) 0.062(17) Uiso 1 1 d .
H14B H 0.310(6) 0.078(5) 0.779(5) 0.024(11) Uiso 1 1 d .
H14C H 0.527(8) 0.079(7) 0.719(6) 0.052(16) Uiso 1 1 d .
C15 C 0.7539(5) 0.1576(5) 0.4261(6) 0.0256(9) Uani 1 1 d .
H15A H 0.784(7) 0.171(7) 0.493(7) 0.054(17) Uiso 1 1 d .
H15B H 0.830(9) 0.201(8) 0.351(8) 0.06(2) Uiso 1 1 d .
H15C H 0.772(7) 0.065(7) 0.449(6) 0.049(15) Uiso 1 1 d .
C16 C 0.6234(5) 0.3512(4) 0.1395(4) 0.0227(8) Uani 1 1 d .
H16A H 0.743(7) 0.354(6) 0.137(6) 0.040(13) Uiso 1 1 d .
H16B H 0.615(8) 0.295(7) 0.088(7) 0.061(17) Uiso 1 1 d .
H16C H 0.588(8) 0.455(7) 0.084(7) 0.057(17) Uiso 1 1 d .

loop_
_atom_site_aniso_label
_atom_site_aniso_U_11
_atom_site_aniso_U_22
_atom_site_aniso_U_33
_atom_site_aniso_U_23
_atom_site_aniso_U_13
_atom_site_aniso_U_12
Rh1 0.00842(17) 0.00546(16) 0.01061(17) -0.00311(11) -0.00040(11) -0.00096(10)
S1 0.0135(4) 0.0102(4) 0.0176(4) -0.0018(3) -0.0039(3) 0.0004(3)
S2 0.0089(4) 0.0080(4) 0.0130(4) -0.0046(3) -0.0002(3) -0.0007(3)
C1 0.0176(17) 0.0093(15) 0.0141(16) -0.0063(13) 0.0019(13) -0.0022(13)
C2 0.0155(16) 0.0087(15) 0.0114(16) -0.0034(13) 0.0029(13) -0.0038(13)
C3 0.0147(18) 0.0183(18) 0.0232(19) -0.0100(15) 0.0020(15) -0.0020(14)
C4 0.023(2) 0.025(2) 0.022(2) -0.0072(16) 0.0106(16) -0.0102(16)
C5 0.039(2) 0.0172(19) 0.0132(18) 0.0013(16) 0.0015(16) -0.0100(17)
C6 0.031(2) 0.0146(17) 0.0168(18) -0.0050(14) -0.0066(16) 0.0002(15)
C7 0.0157(16) 0.0127(16) 0.0210(18) -0.0086(14) -0.0059(14) -0.0034(13)
C8 0.0121(16) 0.0088(15) 0.0210(18) -0.0070(13) -0.0019(13) -0.0043(12)
C9 0.0227(18) 0.0056(15) 0.0182(17) -0.0058(13) -0.0067(14) -0.0013(13)
C10 0.0157(17) 0.0094(15) 0.0237(18) -0.0097(14) -0.0068(14) 0.0013(13)
C11 0.0127(16) 0.0119(16) 0.0156(17) -0.0094(13) 0.0020(13) -0.0020(13)
C12 0.023(2) 0.024(2) 0.025(2) -0.0115(17) -0.0123(16) -0.0010(16)
C13 0.0134(17) 0.0241(19) 0.0262(19) -0.0124(16) 0.0031(15) -0.0097(14)
C14 0.040(2) 0.0096(17) 0.020(2) -0.0034(15) -0.0108(18) -0.0028(16)
C15 0.018(2) 0.018(2) 0.047(3) -0.0191(19) -0.014(2) 0.0072(16)
C16 0.021(2) 0.023(2) 0.020(2) -0.0118(16) 0.0027(16) -0.0017(16)

loop_
_atom_type_symbol
_atom_type_description
_atom_type_scat_dispersion_real
_atom_type_scat_dispersion_imag
_atom_type_scat_source
C C 0.0181 0.0091 'International Tables Vol C Tables 4.2.6.8 and 6.1.1.4'
H H 0.0000 0.0000 'International Tables Vol C Tables 4.2.6.8 and 6.1.1.4'
Rh Rh 0.0927 3.6045 'International Tables Vol C Tables 4.2.6.8 and 6.1.1.4'
S S 0.3331 0.5567 'International Tables Vol C Tables 4.2.6.8 and 6.1.1.4'

loop_
_geom_angle_atom_site_label_1
_geom_angle_atom_site_label_2
_geom_angle_atom_site_label_3
_geom_angle
_geom_angle_site_symmetry_3
S1 Rh1 S2 84.69(3) 2_666
S2 Rh1 S1 85.05(3) .
S2 Rh1 S2 84.42(3) 2_666
C7 Rh1 S1 92.48(9) .
C7 Rh1 S2 132.26(9) 2_666
C7 Rh1 S2 142.94(9) .
C7 Rh1 C9 63.55(12) .
C8 Rh1 S1 117.89(9) .
C8 Rh1 S2 155.70(9) .
C8 Rh1 S2 104.47(9) 2_666
C8 Rh1 C7 37.33(13) .
C8 Rh1 C9 38.60(13) .
C9 Rh1 S1 155.29(9) .
C9 Rh1 S2 106.51(9) 2_666
C9 Rh1 S2 117.39(9) .
C10 Rh1 S1 137.95(9) .
C10 Rh1 S2 137.20(9) 2_666
C10 Rh1 S2 94.34(9) .
C10 Rh1 C7 63.60(13) .
C10 Rh1 C8 63.63(12) .
C10 Rh1 C9 37.71(13) .
C11 Rh1 S1 101.33(9) .
C11 Rh1 S2 168.41(9) 2_666
C11 Rh1 S2 105.83(9) .
C11 Rh1 C7 38.47(12) .
C11 Rh1 C8 63.98(12) .
C11 Rh1 C9 64.21(12) .
C11 Rh1 C10 38.51(13) .
C1 S1 Rh1 102.47(12) .
Rh1 S2 Rh1 95.58(3) 2_666
C2 S2 Rh1 102.10(12) .
C2 S2 Rh1 109.25(11) 2_666
C2 C1 S1 120.8(3) .
C6 C1 S1 120.3(3) .
C6 C1 C2 118.8(3) .
C1 C2 S2 119.7(2) .
C3 C2 S2 120.0(3) .
C3 C2 C1 120.3(3) .
C2 C3 H3 120(3) .
C4 C3 C2 119.8(4) .
C4 C3 H3 120(3) .
C3 C4 H4 119(3) .
C5 C4 C3 120.2(4) .
C5 C4 H4 120(3) .
C4 C5 H5 120(3) .
C6 C5 C4 120.1(4) .
C6 C5 H5 119(3) .
C1 C6 H6 118(3) .
C5 C6 C1 120.7(4) .
C5 C6 H6 121(3) .
C8 C7 Rh1 71.17(18) .
C8 C7 C11 108.4(3) .
C8 C7 C12 126.4(3) .
C11 C7 Rh1 69.04(18) .
C11 C7 C12 125.3(3) .
C12 C7 Rh1 126.3(2) .
C7 C8 Rh1 71.50(18) .
C7 C8 C9 108.3(3) .
C7 C8 C13 126.4(3) .
C9 C8 Rh1 70.93(17) .
C9 C8 C13 125.2(3) .
C13 C8 Rh1 126.6(2) .
C8 C9 Rh1 70.47(17) .
C8 C9 C14 126.9(3) .
C10 C9 Rh1 70.55(18) .
C10 C9 C8 107.1(3) .
C10 C9 C14 125.7(3) .
C14 C9 Rh1 129.0(2) .
C9 C10 Rh1 71.74(18) .
C9 C10 C11 108.7(3) .
C9 C10 C15 124.8(3) .
C11 C10 Rh1 69.53(18) .
C11 C10 C15 126.5(3) .
C15 C10 Rh1 125.6(2) .
C7 C11 Rh1 72.49(19) .
C7 C11 C16 125.7(3) .
C10 C11 Rh1 71.96(18) .
C10 C11 C7 107.5(3) .
C10 C11 C16 126.7(3) .
C16 C11 Rh1 123.8(2) .
C7 C12 H12A 114(3) .
C7 C12 H12B 111(3) .
C7 C12 H12C 106(4) .
H12A C12 H12B 106(4) .
H12A C12 H12C 107(5) .
H12B C12 H12C 113(5) .
C8 C13 H13A 109.5 .
C8 C13 H13B 109.5 .
C8 C13 H13C 109.5 .
H13A C13 H13B 109.5 .
H13A C13 H13C 109.5 .
H13B C13 H13C 109.5 .
C9 C14 H14A 112(4) .
C9 C14 H14B 113(3) .
C9 C14 H14C 110(3) .
H14A C14 H14B 104(4) .
H14A C14 H14C 103(5) .
H14B C14 H14C 115(4) .
C10 C15 H15A 113(3) .
C10 C15 H15B 116(5) .
C10 C15 H15C 111(4) .
H15A C15 H15B 101(6) .
H15A C15 H15C 106(5) .
H15B C15 H15C 108(6) .
C11 C16 H16A 109(3) .
C11 C16 H16B 112(4) .
C11 C16 H16C 111(3) .
H16A C16 H16B 111(4) .
H16A C16 H16C 105(5) .
H16B C16 H16C 109(5) .

loop_
_geom_bond_atom_site_label_1
_geom_bond_atom_site_label_2
_geom_bond_distance
_geom_bond_site_symmetry_2
Rh1 S1 2.3589(8) .
Rh1 S2 2.3523(8) .
Rh1 S2 2.3981(8) 2_666
Rh1 C7 2.215(3) .
Rh1 C8 2.210(3) .
Rh1 C9 2.217(3) .
Rh1 C10 2.201(3) .
Rh1 C11 2.169(3) .
S1 C1 1.754(3) .
S2 Rh1 2.3981(8) 2_666
S2 C2 1.784(3) .
C1 C2 1.401(5) .
C1 C6 1.396(5) .
C2 C3 1.392(5) .
C3 H3 0.91(4) .
C3 C4 1.387(6) .
C4 H4 0.90(5) .
C4 C5 1.385(6) .
C5 H5 0.95(5) .
C5 C6 1.381(6) .
C6 H6 0.97(5) .
C7 C8 1.416(5) .
C7 C11 1.445(5) .
C7 C12 1.495(5) .
C8 C9 1.463(5) .
C8 C13 1.496(5) .
C9 C10 1.428(5) .
C9 C14 1.485(5) .
C10 C11 1.441(5) .
C10 C15 1.489(5) .
C11 C16 1.502(5) .
C12 H12A 1.02(5) .
C12 H12B 0.92(6) .
C12 H12C 0.94(7) .
C13 H13A 0.9800 .
C13 H13B 0.9800 .
C13 H13C 0.9800 .
C14 H14A 1.00(7) .
C14 H14B 0.97(5) .
C14 H14C 0.97(6) .
C15 H15A 0.93(7) .
C15 H15B 0.80(7) .
C15 H15C 0.88(7) .
C16 H16A 0.95(5) .
C16 H16B 1.02(7) .
C16 H16C 1.01(7) .
